data_7244220
loop_
_publ_author_name
'Torubaev, Yury V.'
'Skabitsky, Ivan V.'
'Anisimov, Aleksei A.'
'Ananyev, Ivan V.'

_publ_section_title
;
 Long-range supramolecular synthon polymorphism: a case study of two new
 polymorphic cocrystals of Ph2Te2--1,4-C6F4I2
;
_journal_issue 7
_journal_name_full CrystEngComm
_journal_page_first 1442
_journal_page_last 1452
_journal_paper_doi 10.1039/D1CE01487K
_journal_volume 24
_journal_year 2022
_chemical_formula_moiety 'C12 H10 Te2, C3 F2 I'
_chemical_formula_sum 'C15 H10 F2 I Te2'
_chemical_formula_weight 610.35
_chemical_name_systematic 'diphenyl ditelluride 1,2,4,5-tetrafluoro-3,6-diiodobenzene'
_space_group_crystal_system monoclinic
_space_group_IT_number 14
_space_group_name_Hall '-P 2yn'
_space_group_name_H-M_alt 'P 1 21/n 1'
_symmetry_Int_Tables_number 14
_atom_sites_solution_primary direct
_audit_block_doi 10.5517/ccdc.csd.cc1yypj3
_audit_creation_date 2017-01-13
_audit_creation_method
;
Olex2 1.2
(compiled 2016.11.07 svn.r3352 for OlexSys, GUI svn.r5261)
;
_audit_update_record
;
2018-01-10 deposited with the CCDC.	2022-01-14 downloaded from the CCDC.
;
_cell_angle_alpha 90
_cell_angle_beta 103.761(1)
_cell_angle_gamma 90
_cell_formula_units_Z 4
_cell_length_a 13.2557(10)
_cell_length_b 5.3985(4)
_cell_length_c 23.3604(18)
_cell_measurement_reflns_used 9910
_cell_measurement_temperature 296.15
_cell_measurement_theta_max 31.90
_cell_measurement_theta_min 2.69
_cell_volume 1623.7(2)
_computing_cell_refinement 'SAINT v7.60A (Bruker, 2009)'
_computing_data_reduction 'SAINT v7.60A (Bruker, 2009)'
_computing_molecular_graphics 'Olex2 (Dolomanov et al., 2009)'
_computing_publication_material 'Olex2 (Dolomanov et al., 2009)'
_computing_structure_refinement 'olex2.refine (Bourhis et al., 2015)'
_computing_structure_solution 'XS (Sheldrick, 2008)'
_diffrn_ambient_temperature 296.15
_diffrn_measured_fraction_theta_full 0.9986
_diffrn_measured_fraction_theta_max 0.9986
_diffrn_measurement_device_type 'Bruker APEX-II CCD'
_diffrn_measurement_method '\f and \w scans'
_diffrn_radiation_monochromator graphite
_diffrn_radiation_type 'Mo K\a'
_diffrn_radiation_wavelength 0.71073
_diffrn_reflns_av_R_equivalents 0.0328
_diffrn_reflns_av_unetI/netI 0.0266
_diffrn_reflns_limit_h_max 19
_diffrn_reflns_limit_h_min -19
_diffrn_reflns_limit_k_max 7
_diffrn_reflns_limit_k_min -8
_diffrn_reflns_limit_l_max 33
_diffrn_reflns_limit_l_min -34
_diffrn_reflns_number 25826
_diffrn_reflns_theta_full 28.9985
_diffrn_reflns_theta_max 29.00
_diffrn_reflns_theta_min 2.78
_diffrn_standards_number 0
_exptl_absorpt_coefficient_mu 5.501
_exptl_absorpt_correction_T_max 0.6484
_exptl_absorpt_correction_T_min 0.3882
_exptl_absorpt_correction_type multi-scan
_exptl_absorpt_process_details
;
SADABS-2008/1 (Bruker,2008) was used for absorption correction.
wR2(int) was 0.1050 before and 0.0464 after correction.
The Ratio of minimum to maximum transmission is 0.5987.
The \l/2 correction factor is Not present.
;
_exptl_crystal_colour orange
_exptl_crystal_colour_primary orange
_exptl_crystal_density_diffrn 2.4966
_exptl_crystal_description prism
_exptl_crystal_F_000 1095.5284
_exptl_crystal_size_max 0.6
_exptl_crystal_size_mid 0.3
_exptl_crystal_size_min 0.2
_refine_diff_density_max 0.7794
_refine_diff_density_min -0.5474
_refine_diff_density_rms 0.1352
_refine_ls_d_res_high 0.7330
_refine_ls_d_res_low 7.3268
_refine_ls_goodness_of_fit_ref 1.0356
_refine_ls_hydrogen_treatment constr
_refine_ls_matrix_type full
_refine_ls_number_constraints 21
_refine_ls_number_parameters 168
_refine_ls_number_reflns 4321
_refine_ls_number_restraints 0
_refine_ls_restrained_S_all 1.0356
_refine_ls_R_factor_all 0.0242
_refine_ls_R_factor_gt 0.0195
_refine_ls_shift/su_max 0.0000
_refine_ls_shift/su_mean 0.0000
_refine_ls_structure_factor_coef Fsqd
_refine_ls_weighting_details 'w=1/[\s^2^(Fo^2^)+(0.0176P)^2^+1.2069P] where P=(Fo^2^+2Fc^2^)/3'
_refine_ls_weighting_scheme calc
_refine_ls_wR_factor_gt 0.0417
_refine_ls_wR_factor_ref 0.0433
_reflns_Friedel_coverage 0.0
_reflns_limit_h_max 13
_reflns_limit_h_min -18
_reflns_limit_k_max 7
_reflns_limit_k_min 0
_reflns_limit_l_max 31
_reflns_limit_l_min -13
_reflns_number_gt 3863
_reflns_number_total 4321
_reflns_threshold_expression I>=2u(I)
_cod_data_source_file d1ce01487k2.cif
_cod_data_source_block 1
_cod_depositor_comments 'Adding full bibliography for 7244220--7244221.cif.'
_cod_original_sg_symbol_Hall '-P 2ybc (x-z,y,z)'
_cod_database_code 7244220
_olex2_refinement_description
;
1. Fixed Uiso
 At 1.2 times of:
  All C(H) groups
2.a Aromatic/amide H refined with riding coordinates:
 C2(H2), C3(H3), C4(H4), C5(H5), C6(H6), C12(H12), C11(H11), C10(H10), C9(H9),
 C8(H8)
2.b Fitted hexagon refined as free rotating group:
 C1(C6,C5,C4,C3,C2)
;
_olex2_submission_special_instructions 'No special instructions were received'

loop_
_space_group_symop_id
_space_group_symop_operation_xyz
1 x,y,z
2 -x+1/2,y+1/2,-z+1/2
3 -x,-y,-z
4 x-1/2,-y-1/2,z-1/2

loop_
_atom_site_label
_atom_site_type_symbol
_atom_site_fract_x
_atom_site_fract_y
_atom_site_fract_z
_atom_site_U_iso_or_equiv
_atom_site_adp_type
_atom_site_occupancy
_atom_site_refinement_flags_posn
Te1 Te 1.087986(14) 0.98299(3) 0.107581(8) 0.02847(5) Uani 1.000000 .
Te2 Te 0.921633(13) 0.67547(3) 0.093006(7) 0.02540(5) Uani 1.000000 .
C1 C 1.20231(12) 0.6990(3) 0.12465(7) 0.0222(5) Uani 1.000000 .
C4 C 1.34902(13) 0.3212(3) 0.14514(9) 0.0400(7) Uani 1.000000 G
C3 C 1.33673(14) 0.4711(4) 0.19137(7) 0.0413(8) Uani 1.000000 G
C6 C 1.21460(13) 0.5490(3) 0.07842(6) 0.0278(5) Uani 1.000000 G
C5 C 1.28795(15) 0.3601(3) 0.08866(8) 0.0375(7) Uani 1.000000 G
C7 C 0.91084(19) 0.6342(4) 0.18177(11) 0.0221(5) Uani 1.000000 .
C11 C 0.9479(2) 0.4023(5) 0.27241(12) 0.0309(6) Uani 1.000000 .
C8 C 0.8553(2) 0.8041(5) 0.20661(11) 0.0251(5) Uani 1.000000 .
C2 C 1.26338(14) 0.6600(3) 0.18113(6) 0.0319(6) Uani 1.000000 G
C9 C 0.8471(2) 0.7731(5) 0.26448(11) 0.0276(5) Uani 1.000000 .
C10 C 0.8934(2) 0.5733(5) 0.29711(11) 0.0257(5) Uani 1.000000 .
C12 C 0.9576(2) 0.4330(5) 0.21510(12) 0.0297(6) Uani 1.000000 .
I1 I 0.716113(12) 0.11582(3) 0.050592(7) 0.02406(5) Uani 1.000000 .
F4 F 0.61833(12) 0.5630(3) 0.11099(6) 0.0301(3) Uani 1.000000 .
F1 F 0.54547(13) 0.1434(3) -0.07197(7) 0.0310(3) Uani 1.000000 .
C14 C 0.5244(2) 0.3202(4) -0.03584(11) 0.0227(5) Uani 1.000000 .
C13 C 0.58651(19) 0.3454(4) 0.02055(11) 0.0222(5) Uani 1.000000 .
C18 C 0.5605(2) 0.5283(5) 0.05595(11) 0.0232(5) Uani 1.000000 .
H2 H 1.25516(14) 0.7604(3) 0.21206(6) 0.0383(7) Uiso 1.000000 R
H3 H 1.37759(14) 0.4451(4) 0.22916(7) 0.0495(9) Uiso 1.000000 R
H4 H 1.39810(13) 0.1948(3) 0.15199(9) 0.0480(9) Uiso 1.000000 R
H5 H 1.29617(15) 0.2598(3) 0.05772(8) 0.0450(8) Uiso 1.000000 R
H6 H 1.17374(13) 0.5751(3) 0.04063(6) 0.0334(7) Uiso 1.000000 R
H12 H 0.9953(2) 0.3190(5) 0.19882(12) 0.0356(7) Uiso 1.000000 R
H11 H 0.9782(2) 0.2661(5) 0.29429(12) 0.0371(7) Uiso 1.000000 R
H10 H 0.8880(2) 0.5537(5) 0.33582(11) 0.0308(6) Uiso 1.000000 R
H9 H 0.8103(2) 0.8877(5) 0.28120(11) 0.0331(7) Uiso 1.000000 R
H8 H 0.8235(2) 0.9385(5) 0.18463(11) 0.0301(6) Uiso 1.000000 R

loop_
_atom_site_aniso_label
_atom_site_aniso_U_11
_atom_site_aniso_U_22
_atom_site_aniso_U_33
_atom_site_aniso_U_12
_atom_site_aniso_U_13
_atom_site_aniso_U_23
Te1 0.02864(10) 0.02008(8) 0.03958(10) 0.00228(6) 0.01386(7) 0.00247(7)
Te2 0.02062(9) 0.03034(9) 0.02448(8) 0.00253(7) 0.00386(6) 0.00079(6)
C1 0.0200(12) 0.0212(11) 0.0269(12) -0.0040(9) 0.0087(9) -0.0008(9)
C4 0.0227(14) 0.0297(15) 0.070(2) 0.0021(11) 0.0154(14) 0.0081(14)
C3 0.0252(15) 0.0480(18) 0.0453(18) -0.0023(13) -0.0024(13) 0.0176(14)
C6 0.0295(14) 0.0286(13) 0.0282(13) -0.0017(11) 0.0127(11) -0.0019(11)
C5 0.0344(16) 0.0290(14) 0.0558(19) -0.0006(12) 0.0242(14) -0.0080(13)
C7 0.0169(11) 0.0227(12) 0.0254(12) -0.0030(9) 0.0026(9) -0.0013(9)
C11 0.0333(15) 0.0235(13) 0.0344(14) 0.0043(11) 0.0051(11) 0.0045(11)
C8 0.0224(12) 0.0223(12) 0.0286(13) 0.0044(10) 0.0022(10) 0.0005(10)
C2 0.0296(14) 0.0374(15) 0.0286(13) -0.0041(12) 0.0065(11) -0.0014(11)
C9 0.0248(13) 0.0298(13) 0.0267(13) 0.0048(10) 0.0033(10) -0.0039(10)
C10 0.0237(13) 0.0294(13) 0.0232(12) -0.0022(10) 0.0041(10) -0.0004(10)
C12 0.0323(14) 0.0234(12) 0.0338(14) 0.0082(11) 0.0087(11) -0.0004(11)
I1 0.02140(8) 0.02386(8) 0.02457(8) 0.00007(6) 0.00084(6) 0.00412(6)
F4 0.0339(9) 0.0300(8) 0.0194(7) 0.0027(7) -0.0078(6) -0.0012(6)
F1 0.0345(9) 0.0285(8) 0.0267(8) 0.0051(7) 0.0008(6) -0.0070(6)
C14 0.0250(13) 0.0200(11) 0.0221(11) -0.0029(9) 0.0040(9) -0.0012(9)
C13 0.0204(12) 0.0193(11) 0.0244(12) -0.0004(9) 0.0007(9) 0.0035(9)
C18 0.0244(12) 0.0219(12) 0.0188(11) -0.0054(9) -0.0039(9) 0.0031(9)

loop_
_atom_type_symbol
_atom_type_scat_dispersion_real
_atom_type_scat_dispersion_imag
_atom_type_scat_Cromer_Mann_a1
_atom_type_scat_Cromer_Mann_a2
_atom_type_scat_Cromer_Mann_a3
_atom_type_scat_Cromer_Mann_a4
_atom_type_scat_Cromer_Mann_b1
_atom_type_scat_Cromer_Mann_b2
_atom_type_scat_Cromer_Mann_b3
_atom_type_scat_Cromer_Mann_b4
_atom_type_scat_Cromer_Mann_c
_atom_type_scat_source
_atom_type_scat_dispersion_source
I -0.41187 1.83264 20.14720 18.99490 7.51380 2.27350 4.34700 0.38140 27.76600 66.87760 4.07119989395 'International Tables Volume C Table 6.1.1.4 (pp. 500-502)' 'Henke, Gullikson and Davis, At. Data and Nucl. Data Tables, 1993, 54, 2'
H 0.00000 0.00000 0.49300 0.32291 0.14019 0.04081 10.51090 26.12570 3.14236 57.79970 0.0030380000826 'International Tables Volume C Table 6.1.1.4 (pp. 500-502)' 'Henke, Gullikson and Davis, At. Data and Nucl. Data Tables, 1993, 54, 2'
C 0.00347 0.00161 2.31000 1.02000 1.58860 0.86500 20.84390 10.20750 0.56870 51.65120 0.215599998832 'International Tables Volume C Table 6.1.1.4 (pp. 500-502)' 'Henke, Gullikson and Davis, At. Data and Nucl. Data Tables, 1993, 54, 2'
Te -0.41596 1.76393 19.96440 19.01380 6.14487 2.52390 4.81742 0.42088 28.52840 70.84030 4.35200023651 'International Tables Volume C Table 6.1.1.4 (pp. 500-502)' 'Henke, Gullikson and Davis, At. Data and Nucl. Data Tables, 1993, 54, 2'
F 0.01794 0.01033 3.53920 2.64120 1.51700 1.02430 10.28250 4.29440 0.26150 26.14760 0.277599990368 'International Tables Volume C Table 6.1.1.4 (pp. 500-502)' 'Henke, Gullikson and Davis, At. Data and Nucl. Data Tables, 1993, 54, 2'

loop_
_citation_id
_citation_doi
_citation_year
1 10.1039/C9NJ00347A 2019

loop_
_geom_angle_atom_site_label_1
_geom_angle_atom_site_label_2
_geom_angle_atom_site_label_3
_geom_angle
_geom_angle_site_symmetry_1
_geom_angle_site_symmetry_3
_geom_angle_publ_flag
C1 Te1 Te2 95.97(5) . . ?
C7 Te2 Te1 100.54(6) . . ?
C6 C1 Te1 119.0 . . ?
C2 C1 Te1 121.0 . . ?
C2 C1 C6 120.0 . . ?
C5 C4 C3 120.0 . . ?
H4 C4 C3 120.00(6) . . ?
H4 C4 C5 120.00(6) . . ?
C2 C3 C4 120.0 . . ?
H3 C3 C4 120.00(6) . . ?
H3 C3 C2 120.00(6) . . ?
C5 C6 C1 120.0 . . ?
H6 C6 C1 120.00(6) . . ?
H6 C6 C5 120.00(6) . . ?
C6 C5 C4 120.0 . . ?
H5 C5 C4 120.00(6) . . ?
H5 C5 C6 120.00(6) . . ?
C8 C7 Te2 120.32(18) . . ?
C12 C7 Te2 120.22(19) . . ?
C12 C7 C8 119.4(2) . . ?
C12 C11 C10 120.1(2) . . ?
H11 C11 C10 119.94(16) . . ?
H11 C11 C12 119.94(16) . . ?
C9 C8 C7 119.9(2) . . ?
H8 C8 C7 120.05(15) . . ?
H8 C8 C9 120.05(15) . . ?
C3 C2 C1 120.0 . . ?
H2 C2 C1 120.00(6) . . ?
H2 C2 C3 120.00(6) . . ?
C10 C9 C8 120.3(2) . . ?
H9 C9 C8 119.85(15) . . ?
H9 C9 C10 119.85(16) . . ?
C9 C10 C11 120.1(3) . . ?
H10 C10 C11 119.97(16) . . ?
H10 C10 C9 119.97(16) . . ?
C11 C12 C7 120.2(2) . . ?
H12 C12 C7 119.91(16) . . ?
H12 C12 C11 119.91(16) . . ?
C13 C14 F1 120.1(2) . . ?
C18 C14 F1 118.7(2) 3_665 . ?
C18 C14 C13 121.2(2) 3_665 . ?
C14 C13 I1 120.94(19) . . ?
C18 C13 I1 121.46(17) . . ?
C18 C13 C14 117.6(2) . . ?
C14 C18 F4 118.4(2) 3_665 . ?
C13 C18 F4 120.3(2) . . ?
C13 C18 C14 121.2(2) . 3_665 ?

loop_
_geom_bond_atom_site_label_1
_geom_bond_atom_site_label_2
_geom_bond_distance
_geom_bond_site_symmetry_2
_geom_bond_publ_flag
Te1 Te2 2.7161(3) . ?
Te1 C1 2.1257(12) . ?
Te2 C7 2.124(3) . ?
C1 C6 1.3900 . ?
C1 C2 1.3900 . ?
C4 C3 1.3900 . ?
C4 C5 1.3900 . ?
C4 H4 0.9300 . ?
C3 C2 1.3900 . ?
C3 H3 0.9300 . ?
C6 C5 1.3900 . ?
C6 H6 0.9300 . ?
C5 H5 0.9300 . ?
C7 C8 1.387(4) . ?
C7 C12 1.393(4) . ?
C11 C10 1.380(4) . ?
C11 C12 1.385(4) . ?
C11 H11 0.9300 . ?
C8 C9 1.391(4) . ?
C8 H8 0.9300 . ?
C2 H2 0.9300 . ?
C9 C10 1.378(4) . ?
C9 H9 0.9300 . ?
C10 H10 0.9300 . ?
C12 H12 0.9300 . ?
I1 C13 2.099(2) . ?
F4 C18 1.344(3) . ?
F1 C14 1.346(3) . ?
C14 C13 1.384(3) . ?
C14 C18 1.381(4) 3_665 ?
C13 C18 1.383(4) . ?
